data_4341162
loop_
_publ_author_name
'Bai, Chunyan'
'Yu, Hongwei'
'Han, Shujuan'
'Pan, Shilie'
'Zhang, Bingbing'
'Wang, Ying'
'Wu, Hongping'
'Yang, Zhihua'

_publ_section_title
;
 Effect of halogen (cl, br) on the symmetry of flexible perovskite-related
 framework.
;
_journal_issue 20
_journal_name_full 'Inorganic chemistry'
_journal_page_first 11213
_journal_page_last 11220
_journal_paper_doi 10.1021/ic501814q
_journal_volume 53
_journal_year 2014
_chemical_formula_sum 'B6 Cl Na3 O10'
_chemical_formula_weight 329.28
_chemical_name_systematic
; 
 ? 
;
_space_group_IT_number 19
_symmetry_cell_setting orthorhombic
_symmetry_space_group_name_Hall 'P 2ac 2ab'
_symmetry_space_group_name_H-M 'P 21 21 21'
_atom_sites_solution_primary direct
_atom_sites_solution_secondary difmap
_audit_creation_method SHELXL-97
_cell_angle_alpha 90.00
_cell_angle_beta 90.00
_cell_angle_gamma 90.00
_cell_formula_units_Z 4
_cell_length_a 7.437(8)
_cell_length_b 9.938(11)
_cell_length_c 12.804(14)
_cell_measurement_reflns_used 1564
_cell_measurement_temperature 296(2)
_cell_measurement_theta_max 27.13
_cell_measurement_theta_min 3.18
_cell_volume 946.3(18)
_computing_cell_refinement 'Bruker SMART'
_computing_data_collection 'Bruker SMART'
_computing_data_reduction 'Bruker SAINT'
_computing_molecular_graphics 'Bruker SHELXTL'
_computing_publication_material 'Bruker SHELXTL'
_computing_structure_refinement 'SHELXL-97 (Sheldrick, 1997)'
_computing_structure_solution 'SHELXS-97 (Sheldrick, 1990)'
_diffrn_ambient_temperature 296(2)
_diffrn_measured_fraction_theta_full 0.992
_diffrn_measured_fraction_theta_max 0.992
_diffrn_measurement_device_type 'CCD area detector'
_diffrn_measurement_method 'phi and omega scans'
_diffrn_radiation_monochromator graphite
_diffrn_radiation_source 'fine-focus sealed tube'
_diffrn_radiation_type MoK\a
_diffrn_radiation_wavelength 0.71073
_diffrn_reflns_av_R_equivalents 0.0397
_diffrn_reflns_av_sigmaI/netI 0.0496
_diffrn_reflns_limit_h_max 9
_diffrn_reflns_limit_h_min -9
_diffrn_reflns_limit_k_max 11
_diffrn_reflns_limit_k_min -12
_diffrn_reflns_limit_l_max 16
_diffrn_reflns_limit_l_min -14
_diffrn_reflns_number 5349
_diffrn_reflns_theta_full 27.53
_diffrn_reflns_theta_max 27.53
_diffrn_reflns_theta_min 2.59
_exptl_absorpt_coefficient_mu 0.588
_exptl_absorpt_correction_T_max 1.0000
_exptl_absorpt_correction_T_min 0.8403
_exptl_absorpt_correction_type numerical
_exptl_absorpt_process_details Face-indexed
_exptl_crystal_colour colorless
_exptl_crystal_density_diffrn 2.311
_exptl_crystal_density_method 'not measured'
_exptl_crystal_description block
_exptl_crystal_F_000 640
_exptl_crystal_size_max 0.423
_exptl_crystal_size_mid 0.187
_exptl_crystal_size_min 0.102
_refine_diff_density_max 0.377
_refine_diff_density_min -0.354
_refine_diff_density_rms 0.085
_refine_ls_abs_structure_details 'Flack H D (1983), Acta Cryst. A39, 876-881'
_refine_ls_abs_structure_Flack 0.42(12)
_refine_ls_extinction_method none
_refine_ls_goodness_of_fit_ref 1.059
_refine_ls_matrix_type full
_refine_ls_number_parameters 181
_refine_ls_number_reflns 2145
_refine_ls_number_restraints 0
_refine_ls_restrained_S_all 1.059
_refine_ls_R_factor_all 0.0481
_refine_ls_R_factor_gt 0.0386
_refine_ls_shift/su_max 0.000
_refine_ls_shift/su_mean 0.000
_refine_ls_structure_factor_coef Fsqd
_refine_ls_weighting_details 'calc w=1/[\s^2^(Fo^2^)+(0.0476P)^2^+0.0000P] where P=(Fo^2^+2Fc^2^)/3'
_refine_ls_weighting_scheme calc
_refine_ls_wR_factor_gt 0.0917
_refine_ls_wR_factor_ref 0.0975
_reflns_number_gt 1803
_reflns_number_total 2145
_reflns_threshold_expression >2sigma(I)
_cod_data_source_file ic501814q_si_002.cif
_cod_data_source_block hsj2013102201_0m
_cod_depositor_comments
;
The following automatic conversions were performed:

'_symmetry_cell_setting' value 'Orthorhombic' changed to
'orthorhombic' according to
/home/saulius/struct/COD-crude-data--automatic-downloads/rss-feeds/ACS/lib/dictionaries/cif_core.dic
dictionary named 'cif_core.dic' version 2.4.2 from
2011-04-26.

'_exptl_absorpt_correction_type' value 'Numerical'
changed to 'numerical' according to
/home/saulius/struct/COD-crude-data--automatic-downloads/rss-feeds/ACS/lib/dictionaries/cif_core.dic
dictionary named 'cif_core.dic' version 2.4.2 from 2011-04-26.

Automatic conversion script
Id: cif_fix_values 2281 2013-09-26 08:29:07Z andrius 

 Adding full bibliography for 4341160--4341162.cif.
;
_cod_original_sg_symbol_H-M P2(1)2(1)2(1)
_cod_database_code 4341162

loop_
_symmetry_equiv_pos_as_xyz
'x, y, z'
'-x+1/2, -y, z+1/2'
'-x, y+1/2, -z+1/2'
'x+1/2, -y+1/2, -z'

loop_
_atom_site_label
_atom_site_type_symbol
_atom_site_fract_x
_atom_site_fract_y
_atom_site_fract_z
_atom_site_U_iso_or_equiv
_atom_site_adp_type
_atom_site_occupancy
_atom_site_symmetry_multiplicity
_atom_site_calc_flag
Na1 Na 0.44778(17) 0.20950(13) 0.24291(10) 0.0279(3) Uani 1 1 d
Na2 Na -0.02520(18) 0.25897(14) 0.25429(13) 0.0303(4) Uani 1 1 d
Na3 Na 0.1312(2) 0.00321(15) 0.44270(11) 0.0441(4) Uani 1 1 d
B1 B 0.2514(4) 0.4990(3) 0.2436(2) 0.0117(6) Uani 1 1 d
B2 B 0.0227(5) 0.7333(3) 0.5195(3) 0.0119(7) Uani 1 1 d
B3 B -0.2478(4) 0.1307(3) 0.5902(3) 0.0108(8) Uani 1 1 d
B4 B 0.1141(4) 0.5023(4) 0.5660(2) 0.0115(6) Uani 1 1 d
B5 B 0.0169(5) 0.2692(3) 0.5237(3) 0.0123(7) Uani 1 1 d
B6 B -0.2400(4) 0.8702(3) 0.5884(3) 0.0101(8) Uani 1 1 d
O1 O 0.1856(2) 0.5001(2) 0.45531(13) 0.0092(3) Uani 1 1 d
O2 O 0.1282(3) 0.26121(19) 0.43949(16) 0.0152(5) Uani 1 1 d
O3 O 0.1360(3) 0.73854(19) 0.43476(16) 0.0137(5) Uani 1 1 d
O4 O 0.2480(3) 0.37823(18) 0.29582(17) 0.0128(5) Uani 1 1 d
O5 O 0.2721(3) 0.61753(19) 0.29739(17) 0.0129(5) Uani 1 1 d
O6 O -0.0027(3) 0.38466(19) 0.58087(17) 0.0167(5) Uani 1 1 d
O7 O 0.2354(2) 0.5017(2) 0.13837(15) 0.0185(4) Uani 1 1 d
O8 O 0.0076(3) 0.6233(2) 0.58112(17) 0.0187(6) Uani 1 1 d
O9 O -0.0693(3) 0.15404(19) 0.55043(16) 0.0164(5) Uani 1 1 d
O10 O -0.0638(3) 0.85005(19) 0.54244(16) 0.0146(5) Uani 1 1 d
Cl1 Cl 0.18095(11) 0.01626(8) 0.21998(7) 0.0304(2) Uani 1 1 d

loop_
_atom_site_aniso_label
_atom_site_aniso_U_11
_atom_site_aniso_U_22
_atom_site_aniso_U_33
_atom_site_aniso_U_23
_atom_site_aniso_U_13
_atom_site_aniso_U_12
Na1 0.0256(7) 0.0346(8) 0.0234(7) 0.0024(6) 0.0035(6) 0.0123(6)
Na2 0.0273(8) 0.0246(7) 0.0390(8) -0.0067(6) -0.0080(7) -0.0042(6)
Na3 0.0766(11) 0.0173(6) 0.0384(8) -0.0004(7) 0.0201(7) -0.0049(9)
B1 0.0099(12) 0.0120(14) 0.0133(14) -0.0007(14) 0.0021(10) -0.0013(13)
B2 0.0136(18) 0.0076(15) 0.0145(17) -0.0010(12) -0.0017(14) 0.0004(13)
B3 0.0140(19) 0.0070(15) 0.0113(19) 0.0000(13) -0.0049(13) -0.0009(13)
B4 0.0135(13) 0.0109(13) 0.0101(13) -0.0020(15) 0.0013(10) 0.0010(15)
B5 0.0147(19) 0.0099(15) 0.0122(16) 0.0008(12) -0.0028(14) -0.0030(13)
B6 0.0114(18) 0.0079(15) 0.0111(19) 0.0005(13) 0.0008(13) 0.0013(12)
O1 0.0125(8) 0.0045(8) 0.0104(8) -0.0010(8) 0.0013(7) -0.0001(10)
O2 0.0202(12) 0.0077(9) 0.0177(12) -0.0026(8) 0.0064(10) -0.0037(9)
O3 0.0165(12) 0.0074(9) 0.0171(12) 0.0019(8) 0.0053(10) 0.0026(9)
O4 0.0188(12) 0.0076(9) 0.0121(12) 0.0005(8) 0.0004(8) 0.0014(8)
O5 0.0183(11) 0.0098(10) 0.0105(12) 0.0004(8) 0.0012(9) -0.0011(8)
O6 0.0235(13) 0.0112(10) 0.0154(11) -0.0024(8) 0.0074(10) -0.0053(9)
O7 0.0232(10) 0.0206(11) 0.0117(10) 0.0003(10) -0.0005(7) 0.0013(11)
O8 0.0275(14) 0.0108(10) 0.0178(12) 0.0038(9) 0.0108(10) 0.0069(9)
O9 0.0167(12) 0.0099(10) 0.0225(12) 0.0001(9) 0.0050(11) -0.0030(9)
O10 0.0129(11) 0.0103(10) 0.0204(12) 0.0002(9) 0.0047(10) 0.0032(9)
Cl1 0.0290(4) 0.0256(4) 0.0367(5) -0.0010(4) -0.0042(4) -0.0038(4)

loop_
_atom_type_symbol
_atom_type_description
_atom_type_scat_dispersion_real
_atom_type_scat_dispersion_imag
_atom_type_scat_source
B B 0.0013 0.0007 'International Tables Vol C Tables 4.2.6.8 and 6.1.1.4'
O O 0.0106 0.0060 'International Tables Vol C Tables 4.2.6.8 and 6.1.1.4'
Na Na 0.0362 0.0249 'International Tables Vol C Tables 4.2.6.8 and 6.1.1.4'
Cl Cl 0.1484 0.1585 'International Tables Vol C Tables 4.2.6.8 and 6.1.1.4'

loop_
_geom_angle_atom_site_label_1
_geom_angle_atom_site_label_2
_geom_angle_atom_site_label_3
_geom_angle
_geom_angle_site_symmetry_1
_geom_angle_site_symmetry_3
O5 Na1 O4 155.73(10) 3_645 .
O5 Na1 O6 85.44(10) 3_645 4_556
O4 Na1 O6 95.83(10) . 4_556
O5 Na1 O8 87.78(9) 3_645 2_564
O4 Na1 O8 81.84(10) . 2_564
O6 Na1 O8 157.48(10) 4_556 2_564
O5 Na1 O10 55.50(7) 3_645 2_564
O4 Na1 O10 128.21(9) . 2_564
O6 Na1 O10 135.94(9) 4_556 2_564
O8 Na1 O10 51.47(9) 2_564 2_564
O5 Na1 Cl1 110.10(10) 3_645 .
O4 Na1 Cl1 94.16(11) . .
O6 Na1 Cl1 86.62(8) 4_556 .
O8 Na1 Cl1 115.85(8) 2_564 .
O10 Na1 Cl1 88.67(7) 2_564 .
O5 Na1 B2 78.04(10) 3_645 2_564
O4 Na1 B2 101.04(10) . 2_564
O6 Na1 B2 162.90(11) 4_556 2_564
O8 Na1 B2 27.49(8) 2_564 2_564
O10 Na1 B2 27.43(9) 2_564 2_564
Cl1 Na1 B2 94.85(8) . 2_564
O5 Na1 O9 114.41(9) 3_645 4_556
O4 Na1 O9 52.35(8) . 4_556
O6 Na1 O9 50.72(9) 4_556 4_556
O8 Na1 O9 114.25(11) 2_564 4_556
O10 Na1 O9 159.05(9) 2_564 4_556
Cl1 Na1 O9 112.25(7) . 4_556
B2 Na1 O9 141.65(10) 2_564 4_556
O5 Na1 B3 142.09(10) 3_645 4_556
O4 Na1 B3 27.97(9) . 4_556
O6 Na1 B3 68.05(11) 4_556 4_556
O8 Na1 B3 106.25(11) 2_564 4_556
O10 Na1 B3 155.96(9) 2_564 4_556
Cl1 Na1 B3 95.39(10) . 4_556
B2 Na1 B3 128.55(11) 2_564 4_556
O9 Na1 B3 27.72(8) 4_556 4_556
O5 Na1 B5 95.37(10) 3_645 4_556
O4 Na1 B5 76.88(10) . 4_556
O6 Na1 B5 26.25(9) 4_556 4_556
O8 Na1 B5 134.18(11) 2_564 4_556
O10 Na1 B5 150.76(10) 2_564 4_556
Cl1 Na1 B5 105.84(8) . 4_556
B2 Na1 B5 159.29(12) 2_564 4_556
O9 Na1 B5 26.03(8) 4_556 4_556
B3 Na1 B5 49.62(11) 4_556 4_556
O5 Na1 B6 27.94(9) 3_645 2_564
O4 Na1 B6 145.87(10) . 2_564
O6 Na1 B6 112.87(11) 4_556 2_564
O8 Na1 B6 64.52(10) 2_564 2_564
O10 Na1 B6 28.40(8) 2_564 2_564
Cl1 Na1 B6 105.16(10) . 2_564
B2 Na1 B6 50.31(11) 2_564 2_564
O9 Na1 B6 136.62(10) 4_556 2_564
B3 Na1 B6 159.44(11) 4_556 2_564
B5 Na1 B6 122.43(12) 4_556 2_564
O5 Na1 B1 25.04(8) 3_645 3_645
O4 Na1 B1 159.26(10) . 3_645
O6 Na1 B1 65.27(9) 4_556 3_645
O8 Na1 B1 112.11(10) 2_564 3_645
O10 Na1 B1 71.31(8) 2_564 3_645
Cl1 Na1 B1 93.18(11) . 3_645
B2 Na1 B1 97.63(10) 2_564 3_645
O9 Na1 B1 106.96(9) 4_556 3_645
B3 Na1 B1 131.83(11) 4_556 3_645
B5 Na1 B1 82.46(10) 4_556 3_645
B6 Na1 B1 48.58(10) 2_564 3_645
O5 Na2 O4 172.33(10) 3_545 .
O5 Na2 O3 56.55(8) 3_545 3_545
O4 Na2 O3 121.18(10) . 3_545
O5 Na2 O2 125.71(10) 3_545 .
O4 Na2 O2 55.38(8) . .
O3 Na2 O2 172.01(10) 3_545 .
O5 Na2 Cl1 104.36(10) 3_545 3
O4 Na2 Cl1 82.81(9) . 3
O3 Na2 Cl1 92.86(7) 3_545 3
O2 Na2 Cl1 93.73(7) . 3
O5 Na2 Cl1 82.84(10) 3_545 .
O4 Na2 Cl1 89.82(10) . .
O3 Na2 Cl1 87.76(7) 3_545 .
O2 Na2 Cl1 85.07(7) . .
Cl1 Na2 Cl1 171.75(6) 3 .
O5 Na2 B6 28.47(8) 3_545 2_464
O4 Na2 B6 147.89(11) . 2_464
O3 Na2 B6 28.49(8) 3_545 2_464
O2 Na2 B6 152.10(10) . 2_464
Cl1 Na2 B6 103.21(10) 3 2_464
Cl1 Na2 B6 81.13(9) . 2_464
O5 Na2 B3 154.18(11) 3_545 4_556
O4 Na2 B3 27.78(9) . 4_556
O3 Na2 B3 148.91(10) 3_545 4_556
O2 Na2 B3 28.49(8) . 4_556
Cl1 Na2 B3 82.92(9) 3 4_556
Cl1 Na2 B3 92.30(10) . 4_556
B6 Na2 B3 172.68(11) 2_464 4_556
O5 Na2 B1 25.33(7) 3_545 3_545
O4 Na2 B1 150.41(10) . 3_545
O3 Na2 B1 76.50(8) 3_545 3_545
O2 Na2 B1 103.63(9) . 3_545
Cl1 Na2 B1 122.24(10) 3 3_545
Cl1 Na2 B1 65.89(10) . 3_545
B6 Na2 B1 48.52(10) 2_464 3_545
B3 Na2 B1 131.32(10) 4_556 3_545
O5 Na2 Na3 91.96(9) 3_545 3
O4 Na2 Na3 90.44(9) . 3
O3 Na2 Na3 47.13(7) 3_545 3
O2 Na2 Na3 136.30(8) . 3
Cl1 Na2 Na3 51.67(6) 3 3
Cl1 Na2 Na3 125.03(8) . 3
B6 Na2 Na3 70.59(10) 2_464 3
B3 Na2 Na3 111.23(10) 4_556 3
B1 Na2 Na3 116.94(9) 3_545 3
O5 Na2 Na1 32.89(6) 3_545 1_455
O4 Na2 Na1 154.77(8) . 1_455
O3 Na2 Na1 68.70(6) 3_545 1_455
O2 Na2 Na1 117.65(8) . 1_455
Cl1 Na2 Na1 73.17(6) 3 1_455
Cl1 Na2 Na1 114.60(7) . 1_455
B6 Na2 Na1 49.54(8) 2_464 1_455
B3 Na2 Na1 137.28(9) 4_556 1_455
B1 Na2 Na1 49.84(7) 3_545 1_455
Na3 Na2 Na1 80.81(5) 3 1_455
O10 Na3 O9 74.67(10) 1_545 .
O10 Na3 O2 128.45(10) 1_545 .
O9 Na3 O2 53.83(8) . .
O10 Na3 O3 53.83(8) 1_545 1_545
O9 Na3 O3 128.49(9) . 1_545
O2 Na3 O3 176.86(8) . 1_545
O10 Na3 Cl1 128.17(8) 1_545 .
O9 Na3 Cl1 126.19(9) . .
O2 Na3 Cl1 86.57(6) . .
O3 Na3 Cl1 90.29(6) 1_545 .
O10 Na3 O7 68.32(10) 1_545 3_545
O9 Na3 O7 69.24(10) . 3_545
O2 Na3 O7 89.50(8) . 3_545
O3 Na3 O7 89.64(8) 1_545 3_545
Cl1 Na3 O7 76.57(7) . 3_545
O10 Na3 O6 145.99(9) 1_545 4_556
O9 Na3 O6 112.07(10) . 4_556
O2 Na3 O6 68.26(8) . 4_556
O3 Na3 O6 111.11(9) 1_545 4_556
Cl1 Na3 O6 76.33(5) . 4_556
O7 Na3 O6 145.69(9) 3_545 4_556
O10 Na3 B2 26.96(9) 1_545 1_545
O9 Na3 B2 101.24(12) . 1_545
O2 Na3 B2 155.00(10) . 1_545
O3 Na3 B2 27.59(9) 1_545 1_545
Cl1 Na3 B2 113.82(9) . 1_545
O7 Na3 B2 81.91(10) 3_545 1_545
O6 Na3 B2 128.65(10) 4_556 1_545
O10 Na3 Na2 79.45(9) 1_545 3_545
O9 Na3 Na2 131.00(10) . 3_545
O2 Na3 Na2 131.54(9) . 3_545
O3 Na3 Na2 45.57(7) 1_545 3_545
Cl1 Na3 Na2 50.38(6) . 3_545
O7 Na3 Na2 62.68(6) 3_545 3_545
O6 Na3 Na2 112.68(7) 4_556 3_545
B2 Na3 Na2 64.03(10) 1_545 3_545
O7 B1 O5 119.5(3) . .
O7 B1 O4 120.0(3) . .
O5 B1 O4 120.5(3) . .
O7 B1 Na1 96.13(17) . 3_655
O5 B1 Na1 45.98(14) . 3_655
O4 B1 Na1 125.57(19) . 3_655
O7 B1 Na2 86.80(17) . 3
O5 B1 Na2 48.54(15) . 3
O4 B1 Na2 135.86(19) . 3
Na1 B1 Na2 79.98(12) 3_655 3
O8 B2 O10 121.6(3) . .
O8 B2 O3 122.8(3) . .
O10 B2 O3 115.4(3) . .
O8 B2 Na1 65.98(18) . 2_565
O10 B2 Na1 70.02(17) . 2_565
O3 B2 Na1 136.0(2) . 2_565
O8 B2 Na3 161.1(2) . 1_565
O10 B2 Na3 55.16(16) . 1_565
O3 B2 Na3 62.47(14) . 1_565
Na1 B2 Na3 97.36(11) 2_565 1_565
O9 B3 O4 112.5(3) . 4_456
O9 B3 O2 111.7(3) . 4_456
O4 B3 O2 106.8(3) 4_456 4_456
O9 B3 O1 107.8(3) . 4_456
O4 B3 O1 109.0(2) 4_456 4_456
O2 B3 O1 109.0(2) 4_456 4_456
O9 B3 Na1 73.91(17) . 4_456
O4 B3 Na1 48.63(14) 4_456 4_456
O2 B3 Na1 95.77(19) 4_456 4_456
O1 B3 Na1 151.7(2) 4_456 4_456
O9 B3 Na2 142.3(2) . 4_456
O4 B3 Na2 50.20(15) 4_456 4_456
O2 B3 Na2 58.91(16) 4_456 4_456
O1 B3 Na2 109.74(19) 4_456 4_456
Na1 B3 Na2 71.23(11) 4_456 4_456
O8 B4 O7 110.9(2) . 2_565
O8 B4 O6 108.6(2) . .
O7 B4 O6 110.5(2) 2_565 .
O8 B4 O1 109.2(2) . .
O7 B4 O1 109.0(2) 2_565 .
O6 B4 O1 108.5(2) . .
O9 B5 O2 115.9(3) . .
O9 B5 O6 121.5(3) . .
O2 B5 O6 122.5(3) . .
O9 B5 Na1 74.38(18) . 4_456
O2 B5 Na1 152.3(2) . 4_456
O6 B5 Na1 52.98(15) . 4_456
O10 B6 O3 112.9(3) . 4_466
O10 B6 O5 111.1(3) . 4_466
O3 B6 O5 107.7(3) 4_466 4_466
O10 B6 O1 107.3(2) . 4_466
O3 B6 O1 109.1(3) 4_466 4_466
O5 B6 O1 108.7(2) 4_466 4_466
O10 B6 Na2 138.2(2) . 2_465
O3 B6 Na2 57.49(16) 4_466 2_465
O5 B6 Na2 51.26(15) 4_466 2_465
O1 B6 Na2 114.20(19) 4_466 2_465
O10 B6 Na1 65.34(17) . 2_565
O3 B6 Na1 113.1(2) 4_466 2_565
O5 B6 Na1 48.05(15) 4_466 2_565
O1 B6 Na1 136.42(19) 4_466 2_565
Na2 B6 Na1 81.13(12) 2_465 2_565
B3 O1 B6 118.2(2) 4_556 4_566
B3 O1 B4 119.3(2) 4_556 .
B6 O1 B4 117.6(2) 4_566 .
B5 O2 B3 123.0(2) . 4_556
B5 O2 Na3 92.94(17) . .
B3 O2 Na3 136.99(19) 4_556 .
B5 O2 Na2 116.8(2) . .
B3 O2 Na2 92.60(19) 4_556 .
Na3 O2 Na2 90.56(8) . .
B2 O3 B6 121.5(2) . 4_566
B2 O3 Na2 123.4(2) . 3
B6 O3 Na2 94.02(18) 4_566 3
B2 O3 Na3 89.94(17) . 1_565
B6 O3 Na3 139.5(2) 4_566 1_565
Na2 O3 Na3 87.30(8) 3 1_565
B1 O4 B3 122.6(2) . 4_556
B1 O4 Na1 118.25(18) . .
B3 O4 Na1 103.39(17) 4_556 .
B1 O4 Na2 109.73(17) . .
B3 O4 Na2 102.02(19) 4_556 .
Na1 O4 Na2 96.83(11) . .
B1 O5 B6 124.3(2) . 4_566
B1 O5 Na1 108.98(17) . 3_655
B6 O5 Na1 104.01(18) 4_566 3_655
B1 O5 Na2 106.13(18) . 3
B6 O5 Na2 100.27(18) 4_566 3
Na1 O5 Na2 113.07(11) 3_655 3
B5 O6 B4 122.3(2) . .
B5 O6 Na1 100.76(19) . 4_456
B4 O6 Na1 120.55(17) . 4_456
B5 O6 Na3 111.1(2) . 4_456
B4 O6 Na3 103.37(18) . 4_456
Na1 O6 Na3 95.67(9) 4_456 4_456
B1 O7 B4 124.5(2) . 2_564
B1 O7 Na3 115.90(15) . 3
B4 O7 Na3 119.51(17) 2_564 3
B2 O8 B4 123.0(3) . .
B2 O8 Na1 86.5(2) . 2_565
B4 O8 Na1 123.33(18) . 2_565
B5 O9 B3 131.3(3) . .
B5 O9 Na3 94.8(2) . .
B3 O9 Na3 129.92(19) . .
B5 O9 Na1 79.59(18) . 4_456
B3 O9 Na1 78.38(18) . 4_456
Na3 O9 Na1 137.00(11) . 4_456
B2 O10 B6 129.3(3) . .
B2 O10 Na3 97.9(2) . 1_565
B6 O10 Na3 131.15(19) . 1_565
B2 O10 Na1 82.55(18) . 2_565
B6 O10 Na1 86.26(18) . 2_565
Na3 O10 Na1 115.44(11) 1_565 2_565
Na1 Cl1 Na2 154.98(5) . 3_545
Na1 Cl1 Na3 91.04(5) . .
Na2 Cl1 Na3 77.94(5) 3_545 .
Na1 Cl1 Na2 77.63(9) . .
Na2 Cl1 Na2 121.31(8) 3_545 .
Na3 Cl1 Na2 79.57(5) . .

loop_
_geom_bond_atom_site_label_1
_geom_bond_atom_site_label_2
_geom_bond_distance
_geom_bond_site_symmetry_2
Na1 O5 2.333(3) 3_645
Na1 O4 2.341(3) .
Na1 O6 2.470(3) 4_556
Na1 O8 2.676(3) 2_564
Na1 O10 2.772(4) 2_564
Na1 Cl1 2.777(3) .
Na1 B2 2.924(5) 2_564
Na1 O9 2.976(4) 4_556
Na1 B3 3.034(4) 4_556
Na1 B5 3.039(5) 4_556
Na1 B6 3.044(4) 2_564
Na1 B1 3.068(4) 3_645
Na2 O5 2.405(3) 3_545
Na2 O4 2.411(3) .
Na2 O3 2.565(4) 3_545
Na2 O2 2.632(4) .
Na2 Cl1 2.826(3) 3
Na2 Cl1 2.892(3) .
Na2 B6 3.034(4) 2_464
Na2 B3 3.070(4) 4_556
Na2 B1 3.083(4) 3_545
Na2 Na3 3.588(3) 3
Na2 Na1 3.953(5) 1_455
Na3 O10 2.460(3) 1_545
Na3 O9 2.524(3) .
Na3 O2 2.564(4) .
Na3 O3 2.633(4) 1_545
Na3 Cl1 2.878(4) .
Na3 O7 2.917(4) 3_545
Na3 O6 2.957(4) 4_556
Na3 B2 2.969(4) 1_545
Na3 Na2 3.588(3) 3_545
B1 O7 1.353(4) .
B1 O5 1.373(4) .
B1 O4 1.374(4) .
B1 Na1 3.068(4) 3_655
B1 Na2 3.083(4) 3
B2 O8 1.352(4) .
B2 O10 1.359(4) .
B2 O3 1.375(4) .
B2 Na1 2.924(5) 2_565
B2 Na3 2.969(4) 1_565
B3 O9 1.441(4) .
B3 O4 1.463(4) 4_456
B3 O2 1.466(4) 4_456
B3 O1 1.508(4) 4_456
B3 Na1 3.034(4) 4_456
B3 Na2 3.070(4) 4_456
B4 O8 1.453(4) .
B4 O7 1.454(4) 2_565
B4 O6 1.470(4) .
B4 O1 1.513(4) .
B5 O9 1.356(4) .
B5 O2 1.362(4) .
B5 O6 1.368(4) .
B5 Na1 3.039(5) 4_456
B6 O10 1.451(4) .
B6 O3 1.451(4) 4_466
B6 O5 1.470(4) 4_466
B6 O1 1.510(4) 4_466
B6 Na2 3.034(4) 2_465
B6 Na1 3.044(4) 2_565
O1 B3 1.508(4) 4_556
O1 B6 1.510(4) 4_566
O2 B3 1.466(4) 4_556
O3 B6 1.451(4) 4_566
O3 Na2 2.565(4) 3
O3 Na3 2.633(4) 1_565
O4 B3 1.463(4) 4_556
O5 B6 1.470(4) 4_566
O5 Na1 2.333(3) 3_655
O5 Na2 2.405(3) 3
O6 Na1 2.470(3) 4_456
O6 Na3 2.957(4) 4_456
O7 B4 1.454(4) 2_564
O7 Na3 2.917(4) 3
O8 Na1 2.676(3) 2_565
O9 Na1 2.976(4) 4_456
O10 Na3 2.460(3) 1_565
O10 Na1 2.772(4) 2_565
Cl1 Na2 2.826(3) 3_545
